data_7235876
loop_
_publ_author_name
'Tero, Tiia-Riikka'
'Salorinne, Kirsi'
'Malola, Sami'
'H\"akkinen, Hannu'
'Nissinen, Maija'

_publ_section_title
;
 Solid state halogen bonded networks vs. dynamic assemblies in solution:
 explaining N&#x22EF;X interactions of multivalent building blocks
;
_journal_issue 43
_journal_name_full CrystEngComm
_journal_page_first 8231
_journal_paper_doi 10.1039/C5CE01144B
_journal_volume 17
_journal_year 2015
_chemical_formula_moiety 'C60 H60 N4 O8, 3(C H Cl3)'
_chemical_formula_sum 'C63 H60 Cl9 D3 N4 O8'
_chemical_formula_weight 1326.24
_space_group_crystal_system triclinic
_space_group_IT_number 2
_space_group_name_Hall '-P 1'
_space_group_name_H-M_alt 'P -1'
_atom_sites_solution_hydrogens geom
_atom_sites_solution_primary direct
_atom_sites_solution_secondary difmap
_audit_creation_date 2014-09-23
_audit_creation_method
;
Olex2 1.2
(compiled 2014.05.21 svn.r2940 for OlexSys, GUI svn.r4846)
;
_audit_update_record
;
2015-01-22 deposited with the CCDC.
2015-09-04 downloaded from the CCDC.
;
_cell_angle_alpha 95.199(4)
_cell_angle_beta 94.142(3)
_cell_angle_gamma 110.327(4)
_cell_formula_units_Z 2
_cell_length_a 13.5142(6)
_cell_length_b 14.6744(7)
_cell_length_c 17.3471(7)
_cell_measurement_reflns_used 5782
_cell_measurement_temperature 170(2)
_cell_measurement_theta_max 25.4850
_cell_measurement_theta_min 2.6080
_cell_volume 3192.8(3)
_computing_cell_refinement
;
CrysAlisPro, Agilent Technologies,
Version 1.171.37.31 (release 14-01-2014 CrysAlis171 .NET)
(compiled Jan 14 2014,18:38:05)
;
_computing_data_collection
;
CrysAlisPro, Agilent Technologies,
Version 1.171.37.31 (release 14-01-2014 CrysAlis171 .NET)
(compiled Jan 14 2014,18:38:05)
;
_computing_data_reduction
;
CrysAlisPro, Agilent Technologies,
Version 1.171.37.31 (release 14-01-2014 CrysAlis171 .NET)
(compiled Jan 14 2014,18:38:05)
;
_computing_molecular_graphics 'Olex2 (Dolomanov et al., 2009)'
_computing_publication_material 'Olex2 (Dolomanov et al., 2009)'
_computing_structure_refinement 'XL (Sheldrick, 2008)'
_computing_structure_solution 'ShelXS (Sheldrick, 2008)'
_diffrn_ambient_temperature 170.15
_diffrn_detector 'CCD plate'
_diffrn_detector_area_resol_mean 8.0053
_diffrn_detector_type Eos
_diffrn_measured_fraction_theta_full 0.999
_diffrn_measured_fraction_theta_max 0.879
_diffrn_measurement_details
;
#__ type_ start__ end____ width___ exp.time_
  1 omega  -60.00  -35.00   1.0000   50.0000
omega____ theta____ kappa____ phi______ frames
    -      -21.9470 -178.0000 -150.0000 25

#__ type_ start__ end____ width___ exp.time_
  2 omega   21.00   65.00   1.0000   50.0000
omega____ theta____ kappa____ phi______ frames
    -       23.0408  -99.0000  -60.0000 44

#__ type_ start__ end____ width___ exp.time_
  3 omega  -12.00   52.00   1.0000   50.0000
omega____ theta____ kappa____ phi______ frames
    -       23.0408  -99.0000  120.0000 64

#__ type_ start__ end____ width___ exp.time_
  4 omega  -20.00   16.00   1.0000   50.0000
omega____ theta____ kappa____ phi______ frames
    -       23.0408  -99.0000   30.0000 36

#__ type_ start__ end____ width___ exp.time_
  5 omega   36.00   65.00   1.0000   50.0000
omega____ theta____ kappa____ phi______ frames
    -       23.0408  -99.0000 -180.0000 29

#__ type_ start__ end____ width___ exp.time_
  6 omega   -7.00   56.00   1.0000   50.0000
omega____ theta____ kappa____ phi______ frames
    -       23.0408   77.0000   60.0000 63

#__ type_ start__ end____ width___ exp.time_
  7 omega  -42.00   38.00   1.0000   50.0000
omega____ theta____ kappa____ phi______ frames
    -       23.0408  -57.0000  150.0000 80

#__ type_ start__ end____ width___ exp.time_
  8 omega  -21.00   96.00   1.0000   50.0000
omega____ theta____ kappa____ phi______ frames
    -       23.0408   19.0000  -30.0000 117
;
_diffrn_measurement_device 'four-circle diffractometer'
_diffrn_measurement_device_type 'SuperNova, Single source at offset, Eos'
_diffrn_measurement_method '\w scans'
_diffrn_orient_matrix_UB_11 0.0494785000
_diffrn_orient_matrix_UB_12 0.0393806000
_diffrn_orient_matrix_UB_13 0.0043468000
_diffrn_orient_matrix_UB_21 0.0158324000
_diffrn_orient_matrix_UB_22 -0.0168947000
_diffrn_orient_matrix_UB_23 0.0341384000
_diffrn_orient_matrix_UB_31 0.0217506000
_diffrn_orient_matrix_UB_32 -0.0293601000
_diffrn_orient_matrix_UB_33 -0.0228573000
_diffrn_radiation_monochromator mirror
_diffrn_radiation_probe x-ray
_diffrn_radiation_type MoK\a
_diffrn_radiation_wavelength 0.71073
_diffrn_reflns_av_R_equivalents 0.0450
_diffrn_reflns_av_unetI/netI 0.0902
_diffrn_reflns_limit_h_max 17
_diffrn_reflns_limit_h_min -18
_diffrn_reflns_limit_k_max 18
_diffrn_reflns_limit_k_min -20
_diffrn_reflns_limit_l_max 24
_diffrn_reflns_limit_l_min -24
_diffrn_reflns_number 31467
_diffrn_reflns_theta_full 26.00
_diffrn_reflns_theta_max 30.54
_diffrn_reflns_theta_min 1.90
_diffrn_source 'SuperNova (Mo) X-ray Source'
_exptl_absorpt_coefficient_mu 0.451
_exptl_absorpt_correction_T_max 0.993
_exptl_absorpt_correction_T_min 0.987
_exptl_absorpt_correction_type analytical
_exptl_absorpt_process_details
;
CrysAlisPro, Agilent Technologies,
Version 1.171.37.31 (release 14-01-2014 CrysAlis171 .NET)
(compiled Jan 14 2014,18:38:05)
Analytical numeric absorption correction using a multifaceted crystal
			model based on expressions derived by R.C. Clark & J.S. Reid.
(Clark, R. C. & Reid, J. S. (1995). Acta Cryst. A51, 887-897)
Empirical absorption correction using spherical harmonics,
 implemented in SCALE3 ABSPACK scaling algorithm.
;
_exptl_crystal_colour 'clear colourless'
_exptl_crystal_colour_lustre clear
_exptl_crystal_colour_primary colourless
_exptl_crystal_density_diffrn 1.380
_exptl_crystal_density_method 'not measured'
_exptl_crystal_description plate
_exptl_crystal_F_000 1372
_exptl_crystal_size_max 0.3486
_exptl_crystal_size_mid 0.2352
_exptl_crystal_size_min 0.1686
_refine_diff_density_max 0.654
_refine_diff_density_min -0.814
_refine_diff_density_rms 0.085
_refine_ls_extinction_coef 0.0043(11)
_refine_ls_extinction_expression Fc^*^=kFc[1+0.001xFc^2^\l^3^/sin(2\q)]^-1/4^
_refine_ls_extinction_method SHELXL
_refine_ls_goodness_of_fit_ref 1.043
_refine_ls_hydrogen_treatment constr
_refine_ls_matrix_type full
_refine_ls_number_parameters 776
_refine_ls_number_reflns 17182
_refine_ls_number_restraints 8
_refine_ls_restrained_S_all 1.045
_refine_ls_R_factor_all 0.1888
_refine_ls_R_factor_gt 0.0995
_refine_ls_shift/su_max 0.000
_refine_ls_shift/su_mean 0.000
_refine_ls_structure_factor_coef Fsqd
_refine_ls_weighting_details 'calc w=1/[\s^2^(Fo^2^)+(0.1480P)^2^+1.8200P] where P=(Fo^2^+2Fc^2^)/3'
_refine_ls_weighting_scheme calc
_refine_ls_wR_factor_gt 0.2709
_refine_ls_wR_factor_ref 0.3386
_reflns_number_gt 7597
_reflns_number_total 17182
_reflns_threshold_expression >2sigma(I)
_cod_data_source_file c5ce01144b2.cif
_cod_data_source_block 2-CHCl3
_cod_original_cell_volume 3192.8(2)
_cod_database_code 7235876
_chemical_oxdiff_formula 'C60 H60 O4 N4'
_reflns_odcompleteness_completeness 99.96
_reflns_odcompleteness_iscentric 1
_reflns_odcompleteness_theta 26.32
_olex2_refinement_description
;
1. Fixed Uiso
 At 1.2 times of:
  All C(H) groups, {D20A,D20B,D201} of C201, All C(H,H) groups
 At 1.5 times of:
  {H29A,H29B,H29C} of C29, {H30A,H30B,H30C} of C30, {H31A,H31B,H31C} of C31,
  {H32A,H32B,H32C} of C32, {H33A,H33B,H33C} of C33, {H34A,H34B,H34C} of C34,
  {H35A,H35B,H35C} of C35, {H36A,H36B,H36C} of C36
2. Restrained distances
 C201-Cl4C = C201-Cl5C
 1.79 with sigma of 0.02
 Cl7B-C301
 1.79 with sigma of 0.02
3. Uiso/Uaniso restraints and constraints
Cl4A \\sim Cl4C \\sim Cl5A \\sim Cl5C \\sim Cl6A \\sim Cl6C: within 1.7A with
sigma of 0.04 and sigma for terminal atoms of 0.08
Uanis(Cl7B) = Uanis(Cl7A)
4. Others
 1*[Sof(D201)+Sof(Cl4A)+Sof(Cl5A)+Sof(Cl6A)]+1*[Sof(D20A)+Sof(Cl4B)+Sof(Cl5B)+
 Sof(Cl6B)]+1*[Sof(D20B)+Sof(Cl4C)+Sof(Cl5C)+Sof(Cl6C)]=1 with esd of 0.001
 Sof(D201)=Sof(Cl4A)=Sof(Cl5A)=Sof(Cl6A)=FVAR(1)
 Sof(D20A)=Sof(Cl4B)=Sof(Cl5B)=Sof(Cl6B)=FVAR(2)
 Sof(D20B)=Sof(Cl4C)=Sof(Cl5C)=Sof(Cl6C)=FVAR(3)
 Fixed Sof: Cl7A(0.5) Cl7B(0.5) D301(0.5) D30D(0.5)
5.a Ternary CH refined with riding coordinates:
 C7(H7), C14(H14), C21(H21), C28(H28), C101(D101), C301(D301), C301(D30D),
 C201(D20A), C201(D20B), C201(D201)
5.b Secondary CH2 refined with riding coordinates:
 C41(H41A,H41B), C51(H51A,H51B), C61(H61A,H61B), C71(H71A,H71B)
5.c Aromatic/amide H refined with riding coordinates:
 C2(H2), C5(H5), C9(H9), C12(H12), C16(H16), C19(H19), C23(H23), C26(H26),
 C43(H43), C44(H44), C45(H45), C46(H46), C53(H53), C54(H54), C55(H55), C56(H56),
  C63(H63), C64(H64), C65(H65), C66(H66), C73(H73), C74(H74), C75(H75), C76(H76)
5.d Idealised Me refined as rotating group:
 C29(H29A,H29B,H29C), C30(H30A,H30B,H30C), C31(H31A,H31B,H31C), C32(H32A,H32B,
 H32C), C33(H33A,H33B,H33C), C34(H34A,H34B,H34C), C35(H35A,H35B,H35C), C36(H36A,
 H36B,H36C)
;
_ins_header
;
TITL 2-CHCl3 in P-1 
REM P-1 (#2 in standard setting)
CELL 0.71073  13.514237  14.674417  17.347099  95.1994  94.1424 110.3270
ZERR    2.00   0.000550   0.000740   0.000733   0.0038   0.0034   0.0041
LATT  1
SFAC C H N O
UNIT 120.00 120.00 8.00 8.00
TREF
HKLF 4
END
;
_olex2_submission_special_instructions 'No special instructions were received'

loop_
_space_group_symop_id
_space_group_symop_operation_xyz
1 'x, y, z'
2 '-x, -y, -z'

loop_
_atom_site_label
_atom_site_type_symbol
_atom_site_fract_x
_atom_site_fract_y
_atom_site_fract_z
_atom_site_U_iso_or_equiv
_atom_site_adp_type
_atom_site_occupancy
_atom_site_calc_flag
_atom_site_disorder_assembly
_atom_site_disorder_group
_atom_site_refinement_flags_posn
C1 C 0.5190(3) 0.6383(3) 0.4445(2) 0.0377(8) Uani 1 d . . .
C2 C 0.4503(3) 0.6680(3) 0.4887(2) 0.0386(9) Uani 1 d . . .
H2 H 0.3950 0.6827 0.4618 0.046 Uiso 1 calc . . R
C3 C 0.4583(3) 0.6771(3) 0.5693(2) 0.0366(8) Uani 1 d . . .
C4 C 0.5402(3) 0.6539(3) 0.6075(2) 0.0399(9) Uani 1 d . . .
C5 C 0.6117(3) 0.6255(3) 0.5661(2) 0.0389(9) Uani 1 d . . .
H5 H 0.6670 0.6107 0.5928 0.047 Uiso 1 calc . . R
C6 C 0.6008(3) 0.6192(3) 0.4858(2) 0.0372(8) Uani 1 d . . .
C7 C 0.3868(3) 0.7109(3) 0.6181(2) 0.0400(9) Uani 1 d . . .
H7 H 0.3640 0.6635 0.6571 0.048 Uiso 1 calc . . R
C8 C 0.4465(3) 0.8117(3) 0.6646(2) 0.0404(9) Uani 1 d . . .
C9 C 0.5316(3) 0.8796(3) 0.6373(2) 0.0405(9) Uani 1 d . . .
H9 H 0.5537 0.8624 0.5891 0.049 Uiso 1 calc . . R
C10 C 0.5867(3) 0.9728(3) 0.6779(2) 0.0405(9) Uani 1 d . . .
C11 C 0.5512(3) 0.9960(3) 0.7474(2) 0.0439(10) Uani 1 d . . .
C12 C 0.4665(3) 0.9300(3) 0.7769(3) 0.0451(10) Uani 1 d . . .
H12 H 0.4447 0.9469 0.8253 0.054 Uiso 1 calc . . R
C13 C 0.4134(3) 0.8376(3) 0.7340(3) 0.0450(10) Uani 1 d . . .
C14 C 0.6763(3) 1.0495(3) 0.6452(3) 0.0463(10) Uani 1 d . . .
H14 H 0.7276 1.0899 0.6905 0.056 Uiso 1 calc . . R
C15 C 0.7367(3) 1.0051(3) 0.5928(3) 0.0425(9) Uani 1 d . . .
C16 C 0.7291(3) 1.0055(3) 0.5119(3) 0.0416(9) Uani 1 d . . .
H16 H 0.6829 1.0343 0.4891 0.050 Uiso 1 calc . . R
C17 C 0.7846(3) 0.9668(3) 0.4637(2) 0.0399(9) Uani 1 d . . .
C18 C 0.8502(3) 0.9223(3) 0.4979(2) 0.0405(9) Uani 1 d . . .
C19 C 0.8618(3) 0.9206(3) 0.5772(3) 0.0458(10) Uani 1 d . . .
H19 H 0.9080 0.8915 0.5997 0.055 Uiso 1 calc . . R
C20 C 0.8047(3) 0.9623(3) 0.6243(3) 0.0463(10) Uani 1 d . . .
C21 C 0.7786(3) 0.9703(3) 0.3763(2) 0.0412(9) Uani 1 d . . .
H21 H 0.8531 0.9920 0.3623 0.049 Uiso 1 calc . . R
C22 C 0.7192(3) 0.8702(3) 0.3307(2) 0.0400(9) Uani 1 d . . .
C23 C 0.6432(3) 0.7957(3) 0.3613(2) 0.0377(8) Uani 1 d . . .
H23 H 0.6266 0.8092 0.4124 0.045 Uiso 1 calc . . R
C24 C 0.5902(3) 0.7028(3) 0.3213(2) 0.0368(8) Uani 1 d . . .
C25 C 0.6142(3) 0.6848(3) 0.2463(2) 0.0393(9) Uani 1 d . . .
C26 C 0.6880(3) 0.7568(3) 0.2127(2) 0.0454(10) Uani 1 d . . .
H26 H 0.7036 0.7433 0.1613 0.054 Uiso 1 calc . . R
C27 C 0.7394(3) 0.8493(3) 0.2548(2) 0.0432(9) Uani 1 d . . .
C28 C 0.5064(3) 0.6242(3) 0.3566(2) 0.0384(9) Uani 1 d . . .
H28 H 0.5158 0.5609 0.3403 0.046 Uiso 1 calc . . R
C29 C 0.2856(3) 0.7099(3) 0.5723(3) 0.0476(10) Uani 1 d . . .
H29A H 0.3041 0.7587 0.5356 0.071 Uiso 1 calc . . GR
H29B H 0.2397 0.7256 0.6084 0.071 Uiso 1 calc . . GR
H29C H 0.2482 0.6448 0.5435 0.071 Uiso 1 calc . . GR
C30 C 0.6295(4) 1.1171(3) 0.6063(3) 0.0618(14) Uani 1 d . . .
H30A H 0.6852 1.1659 0.5833 0.093 Uiso 1 calc . . GR
H30B H 0.6005 1.1504 0.6453 0.093 Uiso 1 calc . . GR
H30C H 0.5727 1.0784 0.5655 0.093 Uiso 1 calc . . GR
C31 C 0.7310(4) 1.0437(3) 0.3507(3) 0.0530(11) Uani 1 d . . .
H31A H 0.6568 1.0234 0.3615 0.079 Uiso 1 calc . . GR
H31B H 0.7345 1.0467 0.2947 0.079 Uiso 1 calc . . GR
H31C H 0.7711 1.1085 0.3792 0.079 Uiso 1 calc . . GR
C32 C 0.3954(3) 0.6142(3) 0.3208(3) 0.0464(10) Uani 1 d . . .
H32A H 0.3416 0.5636 0.3439 0.070 Uiso 1 calc . . GR
H32B H 0.3885 0.5956 0.2644 0.070 Uiso 1 calc . . GR
H32C H 0.3851 0.6768 0.3311 0.070 Uiso 1 calc . . GR
C33 C 0.7540(3) 0.5751(3) 0.4794(3) 0.0489(10) Uani 1 d . . .
H33A H 0.7940 0.6319 0.5175 0.073 Uiso 1 calc . . GR
H33B H 0.8006 0.5649 0.4414 0.073 Uiso 1 calc . . GR
H33C H 0.7273 0.5168 0.5061 0.073 Uiso 1 calc . . GR
C34 C 0.2895(5) 0.7928(4) 0.8301(3) 0.0692(15) Uani 1 d . . .
H34A H 0.3444 0.8036 0.8736 0.104 Uiso 1 calc . . GR
H34B H 0.2252 0.7390 0.8383 0.104 Uiso 1 calc . . GR
H34C H 0.2732 0.8526 0.8273 0.104 Uiso 1 calc . . GR
C35 C 0.8927(5) 0.9341(6) 0.7391(3) 0.090(2) Uani 1 d . . .
H35A H 0.8817 0.8668 0.7176 0.135 Uiso 1 calc . . GR
H35B H 0.8889 0.9373 0.7954 0.135 Uiso 1 calc . . GR
H35C H 0.9627 0.9778 0.7288 0.135 Uiso 1 calc . . GR
C36 C 0.8301(6) 0.9121(5) 0.1465(3) 0.102(3) Uani 1 d . . .
H36A H 0.8593 0.8600 0.1379 0.153 Uiso 1 calc . . GR
H36B H 0.8798 0.9733 0.1325 0.153 Uiso 1 calc . . GR
H36C H 0.7620 0.8940 0.1141 0.153 Uiso 1 calc . . GR
C41 C 0.6319(4) 0.6568(4) 0.7310(3) 0.0538(11) Uani 1 d . . .
H41A H 0.6966 0.7102 0.7209 0.065 Uiso 1 calc . . R
H41B H 0.6408 0.5935 0.7167 0.065 Uiso 1 calc . . R
C42 C 0.6155(4) 0.6680(3) 0.8159(3) 0.0487(10) Uani 1 d . . .
C43 C 0.6737(4) 0.6390(4) 0.8690(3) 0.0635(13) Uani 1 d . . .
H43 H 0.7241 0.6114 0.8529 0.076 Uiso 1 calc . . R
C44 C 0.6587(4) 0.6500(4) 0.9462(3) 0.0661(14) Uani 1 d . . .
H44 H 0.7026 0.6317 0.9822 0.079 Uiso 1 calc . . R
C45 C 0.5290(5) 0.7097(4) 0.9214(3) 0.0729(16) Uani 1 d . . .
H45 H 0.4761 0.7331 0.9387 0.087 Uiso 1 calc . . R
C46 C 0.5410(4) 0.7036(4) 0.8429(3) 0.0615(13) Uani 1 d . . .
H46 H 0.4980 0.7239 0.8077 0.074 Uiso 1 calc . . R
C51 C 0.5508(4) 1.1411(3) 0.8236(3) 0.0558(12) Uani 1 d . . .
H51A H 0.5201 1.1096 0.8688 0.067 Uiso 1 calc . . R
H51B H 0.4917 1.1406 0.7862 0.067 Uiso 1 calc . . R
C52 C 0.6218(4) 1.2434(3) 0.8499(2) 0.0459(10) Uani 1 d . . .
C53 C 0.5846(4) 1.3037(3) 0.8969(3) 0.0502(11) Uani 1 d . . .
H53 H 0.5150 1.2792 0.9123 0.060 Uiso 1 calc . . R
C54 C 0.6489(5) 1.3981(4) 0.9206(3) 0.0641(14) Uani 1 d . . .
H54 H 0.6217 1.4373 0.9532 0.077 Uiso 1 calc . . R
C55 C 0.7819(4) 1.3816(4) 0.8553(3) 0.0571(12) Uani 1 d . . .
H55 H 0.8509 1.4081 0.8393 0.069 Uiso 1 calc . . R
C56 C 0.7227(4) 1.2846(3) 0.8295(3) 0.0492(10) Uani 1 d . . .
H56 H 0.7518 1.2465 0.7976 0.059 Uiso 1 calc . . R
C61 C 0.9649(3) 0.8312(3) 0.4746(3) 0.0477(10) Uani 1 d . . .
H61A H 0.9229 0.7803 0.5051 0.057 Uiso 1 calc . . R
H61B H 1.0277 0.8763 0.5091 0.057 Uiso 1 calc . . R
C62 C 0.9999(3) 0.7842(3) 0.4061(3) 0.0477(10) Uani 1 d . . .
C63 C 1.0690(4) 0.7358(4) 0.4182(4) 0.0694(15) Uani 1 d . . .
H63 H 1.0947 0.7313 0.4696 0.083 Uiso 1 calc . . R
C64 C 1.1009(5) 0.6934(4) 0.3545(5) 0.0815(18) Uani 1 d . . .
H64 H 1.1489 0.6603 0.3642 0.098 Uiso 1 calc . . R
C65 C 1.0024(7) 0.7422(7) 0.2716(4) 0.123(3) Uani 1 d . . .
H65 H 0.9777 0.7448 0.2195 0.148 Uiso 1 calc . . R
C66 C 0.9653(6) 0.7872(6) 0.3302(4) 0.095(2) Uani 1 d . . .
H66 H 0.9171 0.8194 0.3184 0.114 Uiso 1 calc . . R
C71 C 0.6063(4) 0.5566(3) 0.1473(2) 0.0504(11) Uani 1 d . . .
H71A H 0.6307 0.6077 0.1123 0.060 Uiso 1 calc . . R
H71B H 0.5521 0.4983 0.1165 0.060 Uiso 1 calc . . R
C72 C 0.6994(4) 0.5296(3) 0.1764(3) 0.0483(10) Uani 1 d . . .
C73 C 0.7695(5) 0.5167(4) 0.1269(3) 0.0688(15) Uani 1 d . . .
H73 H 0.7626 0.5291 0.0744 0.083 Uiso 1 calc . . R
C74 C 0.8498(5) 0.4858(5) 0.1532(4) 0.0825(18) Uani 1 d . . .
H74 H 0.8966 0.4769 0.1174 0.099 Uiso 1 calc . . R
C75 C 0.7975(4) 0.4816(4) 0.2736(3) 0.0577(12) Uani 1 d . . .
H75 H 0.8068 0.4698 0.3261 0.069 Uiso 1 calc . . R
C76 C 0.7146(4) 0.5122(4) 0.2519(3) 0.0586(12) Uani 1 d . . .
H76 H 0.6689 0.5209 0.2887 0.070 Uiso 1 calc . . R
C101 C 0.9887(4) 0.6170(4) 0.6768(3) 0.0644(14) Uani 1 d . . .
D101 H 1.0360 0.5975 0.7136 0.077 Uiso 1 calc . . R
N1 N 0.5892(4) 0.6838(4) 0.9745(2) 0.0687(12) Uani 1 d . . .
N2 N 0.7487(4) 1.4405(3) 0.9014(3) 0.0654(12) Uani 1 d . . .
N3 N 1.0693(4) 0.6960(4) 0.2818(4) 0.0878(16) Uani 1 d . . .
N4 N 0.8652(4) 0.4677(3) 0.2256(3) 0.0663(12) Uani 1 d . . .
O4 O 0.5428(2) 0.6605(2) 0.68661(17) 0.0496(7) Uani 1 d . . .
O6 O 0.6682(2) 0.5919(2) 0.44065(17) 0.0455(7) Uani 1 d . . .
O11 O 0.6082(2) 1.0882(2) 0.78789(18) 0.0527(8) Uani 1 d . . .
O13 O 0.3269(3) 0.7684(2) 0.75884(18) 0.0543(8) Uani 1 d . . .
O18 O 0.9024(2) 0.8837(2) 0.44630(18) 0.0505(8) Uani 1 d . . .
O20 O 0.8131(3) 0.9637(3) 0.70364(19) 0.0624(9) Uani 1 d . . .
O25 O 0.5587(2) 0.5916(2) 0.20785(16) 0.0455(7) Uani 1 d . . .
O27 O 0.8146(3) 0.9251(2) 0.22525(18) 0.0568(8) Uani 1 d . . .
Cl1 Cl 1.03607(15) 0.74471(12) 0.68222(12) 0.0952(6) Uani 1 d . . .
Cl2 Cl 0.99010(14) 0.56448(15) 0.58264(11) 0.0929(5) Uani 1 d . . .
Cl3 Cl 0.85915(12) 0.57279(16) 0.70330(13) 0.1049(6) Uani 1 d . . .
Cl7A Cl 0.8269(5) 1.1038(4) 0.9052(5) 0.167(2) Uani 0.50 d A 1 .
Cl7B Cl 0.7876(6) 1.1222(4) 0.9707(5) 0.167(2) Uani 0.50 d A 2 D
Cl8 Cl 0.6141(3) 0.9783(3) 0.98158(19) 0.1808(14) Uani 1 d A . .
Cl9 Cl 0.7822(2) 0.9129(2) 0.93606(14) 0.1372(9) Uani 1 d A . .
C301 C 0.7166(7) 0.9978(8) 0.9226(7) 0.176(6) Uani 1 d . . D
D301 H 0.6773 0.9732 0.8694 0.211 Uiso 0.50 calc A 1 R
D30D H 0.6919 0.9965 0.8667 0.211 Uiso 0.50 calc A 2 R
C201 C 0.9482(6) 0.6618(5) -0.0397(4) 0.0906(19) Uiso 1 d . . D
D20A H 0.8860 0.5992 -0.0528 0.109 Uiso 0.399(14) calc B 2 R
D20B H 0.8910 0.6010 -0.0662 0.109 Uiso 0.302(5) calc C 3 R
D201 H 0.8803 0.6064 -0.0589 0.109 Uiso 0.297(14) calc D 1 R
Cl4A Cl 0.9156(5) 0.7623(7) 0.0121(7) 0.085(3) Uiso 0.297(14) d B 1 .
Cl5A Cl 1.0330(13) 0.6152(13) 0.0144(9) 0.145(6) Uiso 0.297(14) d B 1 .
Cl6A Cl 0.9890(6) 0.7359(10) -0.1186(5) 0.095(3) Uiso 0.297(14) d B 1 .
Cl4B Cl 0.9151(4) 0.7397(5) 0.0343(4) 0.0741(18) Uiso 0.399(14) d B 2 .
Cl5B Cl 1.0492(5) 0.6376(6) 0.0127(4) 0.077(2) Uiso 0.399(14) d B 2 .
Cl6B Cl 0.9920(4) 0.6991(7) -0.1205(3) 0.091(2) Uiso 0.399(14) d B 2 .
Cl4C Cl 0.9488(11) 0.6881(11) 0.0557(7) 0.193(5) Uiso 0.302(5) d B 3 D
Cl5C Cl 0.9532(15) 0.7842(12) -0.0742(11) 0.253(8) Uiso 0.302(5) d B 3 D
Cl6C Cl 1.0816(16) 0.6693(15) -0.0440(13) 0.267(8) Uiso 0.302(5) d B 3 .

loop_
_atom_site_aniso_label
_atom_site_aniso_U_11
_atom_site_aniso_U_22
_atom_site_aniso_U_33
_atom_site_aniso_U_23
_atom_site_aniso_U_13
_atom_site_aniso_U_12
C1 0.043(2) 0.0300(19) 0.041(2) 0.0033(15) 0.0066(17) 0.0141(17)
C2 0.042(2) 0.035(2) 0.040(2) 0.0053(16) 0.0070(17) 0.0144(17)
C3 0.041(2) 0.0315(19) 0.038(2) 0.0043(15) 0.0070(17) 0.0139(17)
C4 0.051(2) 0.036(2) 0.037(2) 0.0062(16) 0.0124(18) 0.0182(18)
C5 0.042(2) 0.040(2) 0.038(2) 0.0065(16) 0.0056(17) 0.0190(18)
C6 0.039(2) 0.0335(19) 0.041(2) 0.0038(16) 0.0097(17) 0.0143(17)
C7 0.045(2) 0.041(2) 0.040(2) 0.0101(17) 0.0141(18) 0.0202(18)
C8 0.046(2) 0.044(2) 0.039(2) 0.0073(17) 0.0096(18) 0.0248(19)
C9 0.044(2) 0.039(2) 0.042(2) 0.0045(17) 0.0108(18) 0.0177(18)
C10 0.042(2) 0.041(2) 0.039(2) -0.0008(17) 0.0068(17) 0.0182(18)
C11 0.045(2) 0.049(2) 0.041(2) -0.0050(18) 0.0013(18) 0.023(2)
C12 0.048(2) 0.050(2) 0.040(2) 0.0029(18) 0.0124(19) 0.020(2)
C13 0.047(2) 0.049(2) 0.045(2) 0.0088(19) 0.0127(19) 0.023(2)
C14 0.046(2) 0.041(2) 0.048(2) -0.0038(18) 0.0114(19) 0.0120(19)
C15 0.036(2) 0.037(2) 0.047(2) -0.0026(17) 0.0072(18) 0.0044(17)
C16 0.038(2) 0.036(2) 0.050(2) 0.0023(17) 0.0080(18) 0.0119(17)
C17 0.0328(19) 0.038(2) 0.046(2) 0.0041(17) 0.0075(17) 0.0083(17)
C18 0.036(2) 0.042(2) 0.044(2) -0.0004(17) 0.0090(17) 0.0150(18)
C19 0.038(2) 0.053(3) 0.045(2) 0.0018(19) -0.0001(18) 0.0157(19)
C20 0.039(2) 0.053(3) 0.041(2) 0.0000(19) 0.0033(18) 0.0103(19)
C21 0.042(2) 0.040(2) 0.044(2) 0.0074(17) 0.0110(18) 0.0155(18)
C22 0.041(2) 0.043(2) 0.040(2) 0.0067(17) 0.0084(17) 0.0201(18)
C23 0.041(2) 0.044(2) 0.034(2) 0.0052(16) 0.0082(16) 0.0214(18)
C24 0.041(2) 0.035(2) 0.037(2) 0.0044(15) 0.0036(16) 0.0165(17)
C25 0.045(2) 0.042(2) 0.033(2) 0.0032(16) 0.0035(17) 0.0185(18)
C26 0.049(2) 0.056(3) 0.032(2) 0.0014(18) 0.0077(18) 0.020(2)
C27 0.043(2) 0.051(2) 0.039(2) 0.0108(18) 0.0094(18) 0.0175(19)
C28 0.045(2) 0.034(2) 0.038(2) 0.0031(15) 0.0076(17) 0.0164(17)
C29 0.044(2) 0.044(2) 0.057(3) 0.0015(19) 0.009(2) 0.020(2)
C30 0.080(3) 0.040(2) 0.077(3) 0.011(2) 0.039(3) 0.029(2)
C31 0.060(3) 0.046(3) 0.058(3) 0.015(2) 0.017(2) 0.022(2)
C32 0.045(2) 0.049(2) 0.044(2) 0.0013(19) 0.0005(19) 0.016(2)
C33 0.040(2) 0.059(3) 0.056(3) 0.006(2) 0.008(2) 0.027(2)
C34 0.080(4) 0.067(3) 0.062(3) 0.010(3) 0.039(3) 0.021(3)
C35 0.082(4) 0.161(7) 0.046(3) 0.016(4) 0.002(3) 0.066(5)
C36 0.116(5) 0.099(5) 0.051(3) 0.006(3) 0.040(3) -0.016(4)
C41 0.058(3) 0.073(3) 0.037(2) 0.003(2) 0.003(2) 0.033(3)
C42 0.055(3) 0.056(3) 0.041(2) 0.0059(19) 0.007(2) 0.027(2)
C43 0.068(3) 0.087(4) 0.050(3) 0.011(3) 0.013(2) 0.045(3)
C44 0.072(3) 0.088(4) 0.048(3) 0.014(3) 0.008(3) 0.038(3)
C45 0.097(4) 0.093(4) 0.055(3) 0.012(3) 0.020(3) 0.064(4)
C46 0.078(3) 0.077(4) 0.046(3) 0.006(2) 0.007(2) 0.047(3)
C51 0.055(3) 0.049(3) 0.069(3) 0.000(2) 0.020(2) 0.024(2)
C52 0.051(2) 0.050(3) 0.039(2) -0.0003(18) 0.0026(19) 0.024(2)
C53 0.052(3) 0.057(3) 0.045(2) -0.005(2) 0.006(2) 0.026(2)
C54 0.072(3) 0.061(3) 0.062(3) -0.015(2) 0.006(3) 0.033(3)
C55 0.048(3) 0.053(3) 0.070(3) 0.004(2) 0.004(2) 0.019(2)
C56 0.050(2) 0.053(3) 0.049(3) -0.002(2) 0.009(2) 0.026(2)
C61 0.044(2) 0.049(3) 0.055(3) 0.008(2) 0.009(2) 0.021(2)
C62 0.039(2) 0.042(2) 0.060(3) 0.002(2) 0.010(2) 0.0125(19)
C63 0.062(3) 0.073(4) 0.083(4) 0.006(3) 0.013(3) 0.037(3)
C64 0.073(4) 0.072(4) 0.116(6) 0.010(4) 0.026(4) 0.045(3)
C65 0.151(7) 0.196(9) 0.063(4) -0.018(5) 0.007(4) 0.122(7)
C66 0.102(5) 0.157(7) 0.060(4) -0.005(4) 0.014(3) 0.093(5)
C71 0.065(3) 0.053(3) 0.032(2) -0.0031(18) 0.004(2) 0.023(2)
C72 0.057(3) 0.047(2) 0.042(2) 0.0049(18) 0.010(2) 0.019(2)
C73 0.080(4) 0.100(4) 0.049(3) 0.016(3) 0.020(3) 0.056(3)
C74 0.081(4) 0.117(5) 0.072(4) 0.026(4) 0.035(3) 0.054(4)
C75 0.063(3) 0.068(3) 0.055(3) 0.017(2) 0.015(2) 0.034(3)
C76 0.066(3) 0.069(3) 0.056(3) 0.015(2) 0.019(2) 0.038(3)
C101 0.052(3) 0.079(4) 0.070(3) 0.017(3) 0.007(2) 0.030(3)
N1 0.086(3) 0.091(3) 0.045(2) 0.010(2) 0.011(2) 0.051(3)
N2 0.067(3) 0.055(3) 0.070(3) -0.012(2) -0.004(2) 0.024(2)
N3 0.075(3) 0.099(4) 0.098(4) -0.010(3) 0.030(3) 0.042(3)
N4 0.067(3) 0.081(3) 0.068(3) 0.022(2) 0.019(2) 0.041(2)
O4 0.0591(18) 0.066(2) 0.0365(16) 0.0100(14) 0.0116(14) 0.0355(16)
O6 0.0512(17) 0.0537(18) 0.0410(16) 0.0062(13) 0.0142(13) 0.0284(14)
O11 0.0481(17) 0.0522(19) 0.0554(19) -0.0152(14) 0.0085(14) 0.0196(15)
O13 0.065(2) 0.0487(18) 0.0515(18) 0.0066(14) 0.0290(16) 0.0181(16)
O18 0.0480(17) 0.064(2) 0.0508(18) 0.0064(15) 0.0114(14) 0.0339(16)
O20 0.0560(19) 0.091(3) 0.0441(18) 0.0007(17) 0.0053(15) 0.0329(19)
O25 0.0494(16) 0.0468(17) 0.0393(16) -0.0031(12) 0.0017(13) 0.0185(14)
O27 0.0590(19) 0.062(2) 0.0426(17) 0.0094(15) 0.0197(15) 0.0100(16)
Cl1 0.0993(12) 0.0741(10) 0.1152(14) 0.0255(10) 0.0316(11) 0.0275(9)
Cl2 0.0790(10) 0.1160(14) 0.0833(11) -0.0025(10) 0.0054(8) 0.0386(10)
Cl3 0.0530(8) 0.1268(16) 0.1279(16) 0.0209(12) 0.0316(9) 0.0178(9)
Cl7A 0.150(4) 0.097(3) 0.232(7) 0.023(4) -0.026(4) 0.025(2)
Cl7B 0.150(4) 0.097(3) 0.232(7) 0.023(4) -0.026(4) 0.025(2)
Cl8 0.226(4) 0.199(3) 0.139(2) -0.020(2) -0.029(2) 0.123(3)
Cl9 0.179(2) 0.141(2) 0.0937(15) 0.0338(14) 0.0242(15) 0.0538(18)
C301 0.103(6) 0.207(12) 0.176(10) 0.103(9) -0.062(7) -0.002(7)

loop_
_atom_type_symbol
_atom_type_description
_atom_type_scat_dispersion_real
_atom_type_scat_dispersion_imag
_atom_type_scat_source
C C 0.0033 0.0016 'International Tables Vol C Tables 4.2.6.8 and 6.1.1.4'
D D 0.0000 0.0000 'International Tables Vol C Tables 4.2.6.8 and 6.1.1.4'
N N 0.0061 0.0033 'International Tables Vol C Tables 4.2.6.8 and 6.1.1.4'
O O 0.0106 0.0060 'International Tables Vol C Tables 4.2.6.8 and 6.1.1.4'
Cl Cl 0.1484 0.1585 'International Tables Vol C Tables 4.2.6.8 and 6.1.1.4'
H H 0.0000 0.0000 'International Tables Vol C Tables 4.2.6.8 and 6.1.1.4'

loop_
_exptl_crystal_face_index_h
_exptl_crystal_face_index_k
_exptl_crystal_face_index_l
_exptl_crystal_face_perp_dist
_exptl_oxdiff_crystal_face_indexfrac_h
_exptl_oxdiff_crystal_face_indexfrac_k
_exptl_oxdiff_crystal_face_indexfrac_l
_exptl_oxdiff_crystal_face_x
_exptl_oxdiff_crystal_face_y
_exptl_oxdiff_crystal_face_z
-18 11 5 0.0987 -17.9948 11.0002 4.9974 -0.4354 -0.3001 -0.8286
11 2 -20 0.0814 11.0010 2.0230 -19.9963 0.5371 -0.5426 0.6369
13 -16 -10 0.1129 12.9963 -15.9974 -9.9976 -0.0304 0.1347 0.9809
-3 8 -23 0.1045 -2.9941 8.0294 -22.9976 0.0681 -0.9682 0.2248
-4 -18 5 0.0829 -4.0023 -18.0151 4.9985 -0.8857 0.4116 0.3276
18 0 2 0.0886 17.9951 -0.0020 2.0021 0.8990 0.3533 0.3457
-2 -8 -19 0.0884 -1.9973 -7.9835 -18.9983 -0.4958 -0.5453 0.6252
-2 -15 16 0.0738 -2.0043 -15.0255 15.9976 -0.6213 0.7682 0.0319
0 0 -24 0.0755 0.0042 0.0262 -23.9973 -0.1031 -0.8196 0.5478
0 19 1 0.2151 0.0024 19.0090 1.0004 0.7531 -0.2870 -0.5809
-11 5 21 0.0841 -11.0002 4.9796 20.9963 -0.2569 0.4585 -0.8654
8 -1 21 0.0752 7.9942 -1.0234 20.9986 0.4465 0.8607 -0.2760

loop_
_geom_angle_atom_site_label_1
_geom_angle_atom_site_label_2
_geom_angle_atom_site_label_3
_geom_angle
C2 C1 C28 123.2(4)
C6 C1 C2 116.8(4)
C6 C1 C28 120.1(3)
C3 C2 C1 123.7(4)
C2 C3 C4 116.9(3)
C2 C3 C7 124.7(4)
C4 C3 C7 118.4(3)
C5 C4 C3 121.5(4)
O4 C4 C3 114.8(3)
O4 C4 C5 123.7(4)
C6 C5 C4 119.1(4)
C5 C6 C1 122.1(3)
O6 C6 C1 115.3(3)
O6 C6 C5 122.6(3)
C3 C7 C8 111.6(3)
C3 C7 C29 114.0(3)
C29 C7 C8 110.6(3)
C9 C8 C7 121.3(3)
C13 C8 C7 120.1(4)
C13 C8 C9 118.6(4)
C8 C9 C10 122.6(4)
C9 C10 C14 122.4(4)
C11 C10 C9 117.1(4)
C11 C10 C14 120.3(4)
C10 C11 O11 116.4(4)
C12 C11 C10 122.0(4)
C12 C11 O11 121.5(4)
C11 C12 C13 118.9(4)
C8 C13 C12 120.8(4)
C8 C13 O13 116.9(4)
O13 C13 C12 122.3(4)
C10 C14 C30 107.9(4)
C15 C14 C10 112.9(3)
C15 C14 C30 113.8(4)
C16 C15 C14 123.1(4)
C20 C15 C14 120.3(4)
C20 C15 C16 116.6(4)
C17 C16 C15 123.8(4)
C16 C17 C18 117.5(4)
C16 C17 C21 123.5(4)
C18 C17 C21 119.0(3)
C19 C18 C17 121.4(4)
C19 C18 O18 124.0(4)
O18 C18 C17 114.6(4)
C18 C19 C20 119.1(4)
C15 C20 C19 121.6(4)
O20 C20 C15 116.2(4)
O20 C20 C19 122.2(4)
C22 C21 C17 112.2(3)
C31 C21 C17 113.0(3)
C31 C21 C22 110.0(4)
C23 C22 C21 122.8(4)
C23 C22 C27 116.9(4)
C27 C22 C21 120.4(4)
C24 C23 C22 123.6(4)
C23 C24 C28 121.8(3)
C25 C24 C23 117.5(4)
C25 C24 C28 120.7(3)
C24 C25 O25 115.8(4)
C26 C25 C24 121.2(4)
C26 C25 O25 123.0(4)
C25 C26 C27 119.5(4)
C22 C27 C26 121.2(4)
O27 C27 C22 115.8(4)
O27 C27 C26 123.0(4)
C1 C28 C24 113.6(3)
C1 C28 C32 113.2(3)
C24 C28 C32 109.8(3)
O4 C41 C42 108.4(4)
C43 C42 C41 119.5(4)
C43 C42 C46 117.3(4)
C46 C42 C41 123.1(4)
C42 C43 C44 119.0(5)
N1 C44 C43 125.6(5)
N1 C45 C46 122.9(5)
C42 C46 C45 119.8(5)
O11 C51 C52 110.0(4)
C53 C52 C51 118.9(4)
C56 C52 C51 124.3(4)
C56 C52 C53 116.7(4)
C54 C53 C52 119.3(4)
N2 C54 C53 125.0(4)
N2 C55 C56 124.4(5)
C52 C56 C55 120.1(4)
O18 C61 C62 108.5(4)
C63 C62 C61 120.0(5)
C63 C62 C66 117.3(5)
C66 C62 C61 122.8(4)
C62 C63 C64 119.2(6)
N3 C64 C63 124.4(5)
N3 C65 C66 125.5(7)
C62 C66 C65 118.3(6)
O25 C71 C72 113.5(3)
C73 C72 C71 121.0(4)
C76 C72 C71 121.8(4)
C76 C72 C73 117.1(4)
C72 C73 C74 120.2(5)
N4 C74 C73 123.6(5)
N4 C75 C76 124.3(5)
C72 C76 C75 119.0(4)
Cl1 C101 Cl3 110.9(3)
Cl2 C101 Cl1 110.5(3)
Cl2 C101 Cl3 109.4(3)
C44 N1 C45 115.3(4)
C55 N2 C54 114.4(4)
C64 N3 C65 115.4(5)
C74 N4 C75 115.9(5)
C4 O4 C41 119.2(3)
C6 O6 C33 117.6(3)
C11 O11 C51 118.1(3)
C13 O13 C34 118.6(4)
C18 O18 C61 118.7(3)
C20 O20 C35 117.9(4)
C25 O25 C71 117.4(3)
C27 O27 C36 118.4(4)
Cl7A C301 Cl7B 43.0(4)
Cl8 C301 Cl7A 134.7(9)
Cl8 C301 Cl7B 92.9(7)
Cl8 C301 Cl9 110.1(5)
Cl9 C301 Cl7A 100.6(6)
Cl9 C301 Cl7B 115.3(5)
Cl4A C201 Cl5C 51.3(7)
Cl5A C201 Cl4A 116.5(8)
Cl5A C201 Cl6A 123.7(8)
Cl5A C201 Cl4B 103.2(7)
Cl5A C201 Cl5C 138.2(9)
Cl6A C201 Cl4A 89.5(8)
Cl6A C201 Cl4B 105.5(7)
Cl6A C201 Cl5C 38.4(7)
Cl4B C201 Cl4A 16.5(3)
Cl4B C201 Cl5C 67.6(7)
Cl5B C201 Cl4A 112.1(6)
Cl5B C201 Cl5A 10.7(6)
Cl5B C201 Cl6A 115.3(6)
Cl5B C201 Cl4B 100.8(5)
Cl5B C201 Cl5C 127.6(7)
Cl5B C201 Cl6C 39.0(7)
Cl6B C201 Cl4A 106.8(8)
Cl6B C201 Cl5A 113.3(7)
Cl6B C201 Cl6A 17.3(3)
Cl6B C201 Cl4B 122.8(7)
Cl6B C201 Cl5B 107.2(5)
Cl6B C201 Cl4C 147.6(8)
Cl6B C201 Cl5C 55.6(7)
Cl6B C201 Cl6C 68.3(8)
Cl4C C201 Cl4A 51.8(7)
Cl4C C201 Cl5A 68.6(8)
Cl4C C201 Cl6A 133.8(8)
Cl4C C201 Cl4B 36.0(6)
Cl4C C201 Cl5B 68.7(6)
Cl4C C201 Cl5C 100.2(9)
Cl4C C201 Cl6C 100.4(9)
Cl6C C201 Cl4A 121.5(8)
Cl6C C201 Cl5A 46.4(9)
Cl6C C201 Cl6A 77.2(8)
Cl6C C201 Cl4B 120.6(8)
Cl6C C201 Cl5C 101.3(9)

loop_
_geom_bond_atom_site_label_1
_geom_bond_atom_site_label_2
_geom_bond_distance
C1 C2 1.401(5)
C1 C6 1.395(5)
C1 C28 1.510(5)
C2 C3 1.387(5)
C3 C4 1.406(6)
C3 C7 1.507(5)
C4 C5 1.395(5)
C4 O4 1.364(5)
C5 C6 1.382(6)
C6 O6 1.380(4)
C7 C8 1.534(6)
C7 C29 1.526(6)
C8 C9 1.381(6)
C8 C13 1.381(6)
C9 C10 1.402(6)
C10 C11 1.387(6)
C10 C14 1.523(6)
C11 C12 1.384(6)
C11 O11 1.393(5)
C12 C13 1.403(6)
C13 O13 1.382(5)
C14 C15 1.513(6)
C14 C30 1.528(7)
C15 C16 1.401(6)
C15 C20 1.388(6)
C16 C17 1.373(5)
C17 C18 1.401(6)
C17 C21 1.519(6)
C18 C19 1.376(6)
C18 O18 1.378(5)
C19 C20 1.402(6)
C20 O20 1.371(5)
C21 C22 1.519(6)
C21 C31 1.516(6)
C22 C23 1.391(6)
C22 C27 1.392(6)
C23 C24 1.390(5)
C24 C25 1.387(5)
C24 C28 1.519(5)
C25 C26 1.383(6)
C25 O25 1.389(5)
C26 C27 1.398(6)
C27 O27 1.387(5)
C28 C32 1.534(6)
C33 O6 1.404(5)
C34 O13 1.431(5)
C35 O20 1.415(6)
C36 O27 1.403(6)
C41 C42 1.507(6)
C41 O4 1.401(5)
C42 C43 1.360(7)
C42 C46 1.376(6)
C43 C44 1.373(7)
C44 N1 1.310(7)
C45 C46 1.381(7)
C45 N1 1.350(7)
C51 C52 1.481(6)
C51 O11 1.411(5)
C52 C53 1.393(6)
C52 C56 1.373(6)
C53 C54 1.361(7)
C54 N2 1.356(7)
C55 C56 1.381(7)
C55 N2 1.336(6)
C61 C62 1.507(6)
C61 O18 1.417(5)
C62 C63 1.372(7)
C62 C66 1.375(8)
C63 C64 1.387(8)
C64 N3 1.310(9)
C65 C66 1.379(8)
C65 N3 1.316(9)
C71 C72 1.512(6)
C71 O25 1.417(5)
C72 C73 1.372(6)
C72 C76 1.371(7)
C73 C74 1.378(8)
C74 N4 1.323(7)
C75 C76 1.385(7)
C75 N4 1.334(6)
C101 Cl1 1.748(6)
C101 Cl2 1.746(6)
C101 Cl3 1.755(5)
Cl7A C301 1.810(12)
Cl7B C301 1.828(12)
Cl8 C301 1.740(13)
Cl9 C301 1.783(12)
C201 Cl4A 1.857(10)
C201 Cl5A 1.780(17)
C201 Cl6A 1.823(12)
C201 Cl4B 1.824(8)
C201 Cl5B 1.741(9)
C201 Cl6B 1.627(9)
C201 Cl4C 1.664(12)
C201 Cl5C 1.925(14)
C201 Cl6C 1.78(2)

loop_
_geom_torsion_atom_site_label_1
_geom_torsion_atom_site_label_2
_geom_torsion_atom_site_label_3
_geom_torsion_atom_site_label_4
_geom_torsion
C1 C2 C3 C4 -0.6(6)
C1 C2 C3 C7 178.7(4)
C1 C6 O6 C33 177.9(3)
C2 C1 C6 C5 2.4(6)
C2 C1 C6 O6 -178.9(3)
C2 C1 C28 C24 108.3(4)
C2 C1 C28 C32 -17.8(5)
C2 C3 C4 C5 1.6(6)
C2 C3 C4 O4 -177.8(3)
C2 C3 C7 C8 -111.2(4)
C2 C3 C7 C29 15.0(6)
C3 C4 C5 C6 -0.6(6)
C3 C4 O4 C41 -168.3(4)
C3 C7 C8 C9 29.4(5)
C3 C7 C8 C13 -152.8(4)
C4 C3 C7 C8 68.0(4)
C4 C3 C7 C29 -165.7(4)
C4 C5 C6 C1 -1.5(6)
C4 C5 C6 O6 179.9(4)
C5 C4 O4 C41 12.4(6)
C5 C6 O6 C33 -3.4(6)
C6 C1 C2 C3 -1.3(6)
C6 C1 C28 C24 -73.3(4)
C6 C1 C28 C32 160.6(4)
C7 C3 C4 C5 -177.7(4)
C7 C3 C4 O4 2.9(5)
C7 C8 C9 C10 179.0(4)
C7 C8 C13 C12 -179.4(4)
C7 C8 C13 O13 1.1(6)
C8 C9 C10 C11 -1.0(6)
C8 C9 C10 C14 -176.3(4)
C8 C13 O13 C34 -179.4(4)
C9 C8 C13 C12 -1.5(6)
C9 C8 C13 O13 179.0(4)
C9 C10 C11 C12 1.2(6)
C9 C10 C11 O11 178.7(4)
C9 C10 C14 C15 -30.3(6)
C9 C10 C14 C30 96.4(5)
C10 C11 C12 C13 -1.6(6)
C10 C11 O11 C51 139.8(4)
C10 C14 C15 C16 108.6(5)
C10 C14 C15 C20 -72.3(5)
C11 C10 C14 C15 154.6(4)
C11 C10 C14 C30 -78.7(5)
C11 C12 C13 C8 1.7(6)
C11 C12 C13 O13 -178.8(4)
C12 C11 O11 C51 -42.7(6)
C12 C13 O13 C34 1.1(6)
C13 C8 C9 C10 1.2(6)
C14 C10 C11 C12 176.6(4)
C14 C10 C11 O11 -6.0(6)
C14 C15 C16 C17 179.0(4)
C14 C15 C20 C19 -180.0(4)
C14 C15 C20 O20 -0.4(6)
C15 C16 C17 C18 1.7(6)
C15 C16 C17 C21 -178.0(4)
C15 C20 O20 C35 -170.9(5)
C16 C15 C20 C19 -0.7(6)
C16 C15 C20 O20 178.9(4)
C16 C17 C18 C19 -2.4(6)
C16 C17 C18 O18 179.1(3)
C16 C17 C21 C22 -109.1(4)
C16 C17 C21 C31 16.0(6)
C17 C18 C19 C20 1.5(6)
C17 C18 O18 C61 -175.7(4)
C17 C21 C22 C23 25.5(5)
C17 C21 C22 C27 -154.7(4)
C18 C17 C21 C22 71.2(5)
C18 C17 C21 C31 -163.7(4)
C18 C19 C20 C15 0.1(6)
C18 C19 C20 O20 -179.5(4)
C19 C18 O18 C61 5.8(6)
C19 C20 O20 C35 8.7(7)
C20 C15 C16 C17 -0.2(6)
C21 C17 C18 C19 177.4(4)
C21 C17 C18 O18 -1.2(5)
C21 C22 C23 C24 -178.1(4)
C21 C22 C27 C26 178.1(4)
C21 C22 C27 O27 -0.6(6)
C22 C23 C24 C25 -1.0(6)
C22 C23 C24 C28 -179.0(4)
C22 C27 O27 C36 -173.3(5)
C23 C22 C27 C26 -2.1(6)
C23 C22 C27 O27 179.2(4)
C23 C24 C25 C26 0.0(6)
C23 C24 C25 O25 -179.2(3)
C23 C24 C28 C1 -24.9(5)
C23 C24 C28 C32 103.0(4)
C24 C25 C26 C27 -0.1(6)
C24 C25 O25 C71 -155.6(4)
C25 C24 C28 C1 157.2(4)
C25 C24 C28 C32 -74.9(4)
C25 C26 C27 C22 1.2(6)
C25 C26 C27 O27 179.8(4)
C26 C25 O25 C71 25.3(5)
C26 C27 O27 C36 8.1(7)
C27 C22 C23 C24 2.0(6)
C28 C1 C2 C3 177.1(4)
C28 C1 C6 C5 -176.1(4)
C28 C1 C6 O6 2.6(5)
C28 C24 C25 C26 177.9(4)
C28 C24 C25 O25 -1.2(5)
C29 C7 C8 C9 -98.7(4)
C29 C7 C8 C13 79.1(5)
C30 C14 C15 C16 -15.0(6)
C30 C14 C15 C20 164.2(4)
C31 C21 C22 C23 -101.3(4)
C31 C21 C22 C27 78.6(5)
C41 C42 C43 C44 179.6(5)
C41 C42 C46 C45 178.5(5)
C42 C41 O4 C4 178.7(4)
C42 C43 C44 N1 2.5(10)
C43 C42 C46 C45 0.8(8)
C43 C44 N1 C45 -0.4(9)
C46 C42 C43 C44 -2.6(8)
C46 C45 N1 C44 -1.5(9)
C51 C52 C53 C54 -179.3(5)
C51 C52 C56 C55 178.4(5)
C52 C51 O11 C11 -168.8(4)
C52 C53 C54 N2 0.7(8)
C53 C52 C56 C55 -0.2(7)
C53 C54 N2 C55 0.2(8)
C56 C52 C53 C54 -0.7(7)
C56 C55 N2 C54 -1.2(8)
C61 C62 C63 C64 -179.6(5)
C61 C62 C66 C65 179.8(7)
C62 C61 O18 C18 171.8(3)
C62 C63 C64 N3 -0.1(10)
C63 C62 C66 C65 -0.4(10)
C63 C64 N3 C65 -0.3(11)
C66 C62 C63 C64 0.5(8)
C66 C65 N3 C64 0.5(13)
C71 C72 C73 C74 -175.7(5)
C71 C72 C76 C75 175.9(5)
C72 C71 O25 C25 72.9(5)
C72 C73 C74 N4 -0.6(10)
C73 C72 C76 C75 -0.9(7)
C73 C74 N4 C75 -0.3(10)
C76 C72 C73 C74 1.1(8)
C76 C75 N4 C74 0.5(8)
N1 C45 C46 C42 1.4(9)
N2 C55 C56 C52 1.2(8)
N3 C65 C66 C62 -0.1(14)
N4 C75 C76 C72 0.1(8)
O4 C4 C5 C6 178.7(4)
O4 C41 C42 C43 160.9(5)
O4 C41 C42 C46 -16.8(7)
O11 C11 C12 C13 -178.9(4)
O11 C51 C52 C53 -170.4(4)
O11 C51 C52 C56 11.1(7)
O18 C18 C19 C20 180.0(4)
O18 C61 C62 C63 174.6(4)
O18 C61 C62 C66 -5.6(7)
O25 C25 C26 C27 179.0(4)
O25 C71 C72 C73 -164.6(5)
O25 C71 C72 C76 18.8(6)
